data_4300746
_journal_name_full 'Inorganic Chemistry'
_journal_paper_doi 10.1021/ic052100h
_journal_year 2006
_chemical_formula_moiety '[Mn (H2 O)6], 4(H2 O), 2(C7 H6 B1 O4)'
_chemical_formula_sum 'C14 H32 B2 Mn O18'
_chemical_formula_weight 564.96
_chemical_name_common
;
4-Carboxylato-phenylboronic acid manganese(II) hexahydrate
;
_space_group_IT_number 2
_symmetry_cell_setting triclinic
_symmetry_space_group_name_Hall '-P 1'
_symmetry_space_group_name_H-M 'P -1'
_cell_angle_alpha 98.33(5)
_cell_angle_beta 92.21(5)
_cell_angle_gamma 108.22(5)
_cell_formula_units_Z 1
_cell_length_a 6.862(2)
_cell_length_b 9.705(3)
_cell_length_c 9.806(3)
_cell_measurement_temperature 133(2)
_cell_volume 611.3(3)
_diffrn_ambient_temperature 133(2)
_exptl_crystal_density_diffrn 1.535
_cod_depositor_comments
;
The following automatic conversions were performed:
'_symmetry_cell_setting' value 'Triclinic' changed to 'triclinic'
according to '/home/saulius/struct/CIF-dictionaries/cif_core.dic'
dictionary named 'cif_core.dic' version 2.4.1 from 2010-06-29.

Automatic conversion script
Id: cif_fix_enum 1527 2010-12-29 10:47:43Z saulius 
;
_cod_database_code 4300746

loop_
_symmetry_equiv_pos_as_xyz
'x, y, z'
'-x, -y, -z'

loop_
_atom_site_label
_atom_site_type_symbol
_atom_site_fract_x
_atom_site_fract_y
_atom_site_fract_z
_atom_site_U_iso_or_equiv
_atom_site_adp_type
_atom_site_occupancy
_atom_site_symmetry_multiplicity
_atom_site_calc_flag
_atom_site_refinement_flags
_atom_site_disorder_assembly
_atom_site_disorder_group
Mn1 Mn 0.0000 0.0000 0.0000 0.02125(12) Uani 1 2 d S . .
O90 O 0.1419(2) 0.12008(15) 0.20487(13) 0.0341(3) Uani 1 1 d . . .
O91 O 0.29698(19) 0.05369(14) -0.08753(14) 0.0291(3) Uani 1 1 d . . .
O92 O 0.0422(2) -0.19113(13) 0.06159(12) 0.0265(3) Uani 1 1 d . . .
H921 H 0.140(4) -0.214(2) 0.051(2) 0.041(6) Uiso 1 1 d . . .
H922 H -0.055(3) -0.274(2) 0.047(2) 0.031(5) Uiso 1 1 d . . .
H931 H 0.249(4) 0.037(3) -0.433(3) 0.065(8) Uiso 1 1 d . . .
H932 H 0.354(4) 0.155(3) -0.368(2) 0.045(7) Uiso 1 1 d . . .
H941 H 0.044(4) 0.894(3) -0.629(3) 0.054(9) Uiso 1 1 d . . .
H942 H 0.211(4) 0.862(3) -0.638(3) 0.069(9) Uiso 1 1 d . . .
O93 O 0.2667(2) 0.09267(17) -0.36164(14) 0.0332(3) Uani 1 1 d . . .
O94 O 0.1544(3) 0.92053(14) -0.61396(13) 0.0327(3) Uani 1 1 d . . .
C1 C 0.2782(2) 0.56464(16) -0.47171(14) 0.0196(3) Uani 1 1 d . . .
C2 C 0.2331(2) 0.43560(17) -0.41574(16) 0.0231(3) Uani 1 1 d . . .
C3 C 0.2405(2) 0.43758(17) -0.27425(15) 0.0218(3) Uani 1 1 d . . .
C4 C 0.2925(2) 0.57004(16) -0.18358(14) 0.0186(3) Uani 1 1 d . . .
C5 C 0.3354(2) 0.70008(17) -0.23685(16) 0.0227(3) Uani 1 1 d . . .
C6 C 0.3287(3) 0.69685(17) -0.37888(16) 0.0236(3) Uani 1 1 d . . .
C7 C 0.3013(2) 0.57109(16) -0.02946(14) 0.0184(3) Uani 1 1 d . . .
B1 B 0.2776(2) 0.56071(18) -0.63215(17) 0.0193(3) Uani 1 1 d . . .
O11 O 0.22578(17) 0.43021(12) -0.71758(12) 0.0242(2) Uani 1 1 d . . .
O12 O 0.33338(17) 0.69159(12) -0.68044(12) 0.0235(2) Uani 1 1 d . . .
O71 O 0.24716(17) 0.45055(11) 0.01491(10) 0.0250(3) Uani 1 1 d . . .
O72 O 0.36183(16) 0.69520(11) 0.05076(10) 0.0209(2) Uani 1 1 d . . .
H11 H 0.230(4) 0.438(2) -0.799(3) 0.056(7) Uiso 1 1 d . . .
H12 H 0.336(3) 0.686(2) -0.761(3) 0.046(6) Uiso 1 1 d . . .
H2 H 0.192(3) 0.341(2) -0.476(2) 0.031(5) Uiso 1 1 d . . .
H3 H 0.216(3) 0.3506(19) -0.2402(18) 0.021(4) Uiso 1 1 d . . .
H5 H 0.374(3) 0.794(2) -0.1773(19) 0.024(4) Uiso 1 1 d . . .
H6 H 0.363(3) 0.786(2) -0.416(2) 0.029(5) Uiso 1 1 d . . .
H901 H 0.183(3) 0.079(3) 0.264(3) 0.047(6) Uiso 1 1 d . . .
H902 H 0.176(4) 0.207(3) 0.240(3) 0.053(7) Uiso 1 1 d . . .
H911 H 0.399(5) 0.128(3) -0.063(3) 0.080(9) Uiso 1 1 d . . .
H912 H 0.282(3) 0.057(2) -0.173(3) 0.051(7) Uiso 1 1 d . . .

loop_
_atom_site_aniso_label
_atom_site_aniso_U_11
_atom_site_aniso_U_22
_atom_site_aniso_U_33
_atom_site_aniso_U_23
_atom_site_aniso_U_13
_atom_site_aniso_U_12
Mn1 0.02203(19) 0.01796(18) 0.02224(19) 0.00367(12) 0.00080(12) 0.00428(13)
O90 0.0475(8) 0.0231(7) 0.0268(6) 0.0030(5) -0.0074(5) 0.0061(6)
O91 0.0241(6) 0.0305(7) 0.0273(7) 0.0033(5) 0.0023(5) 0.0018(5)
O92 0.0254(6) 0.0194(6) 0.0338(7) 0.0042(5) 0.0012(5) 0.0064(5)
O93 0.0346(7) 0.0307(7) 0.0259(7) -0.0015(6) 0.0009(5) 0.0015(6)
O94 0.0414(9) 0.0280(7) 0.0283(7) -0.0001(5) -0.0018(6) 0.0132(6)
C1 0.0196(7) 0.0228(7) 0.0156(7) 0.0027(5) 0.0002(5) 0.0060(6)
C2 0.0281(8) 0.0216(8) 0.0170(7) -0.0004(6) 0.0005(6) 0.0061(6)
C3 0.0277(8) 0.0186(7) 0.0190(7) 0.0054(6) 0.0031(6) 0.0061(6)
C4 0.0179(7) 0.0221(7) 0.0157(7) 0.0037(6) 0.0010(5) 0.0061(6)
C5 0.0279(8) 0.0207(8) 0.0179(7) 0.0006(6) -0.0001(6) 0.0070(6)
C6 0.0322(8) 0.0196(8) 0.0196(7) 0.0061(6) 0.0019(6) 0.0079(6)
C7 0.0163(7) 0.0225(7) 0.0163(7) 0.0022(5) 0.0008(5) 0.0067(5)
B1 0.0183(8) 0.0233(8) 0.0164(8) 0.0034(6) 0.0011(6) 0.0068(6)
O11 0.0334(6) 0.0219(6) 0.0154(6) 0.0035(4) 0.0017(4) 0.0060(5)
O12 0.0328(6) 0.0221(6) 0.0142(5) 0.0023(4) 0.0021(4) 0.0071(4)
O71 0.0347(6) 0.0207(6) 0.0160(5) 0.0031(4) 0.0011(4) 0.0037(5)
O72 0.0250(5) 0.0191(5) 0.0163(5) 0.0019(4) 0.0004(4) 0.0047(4)

loop_
_geom_bond_atom_site_label_1
_geom_bond_atom_site_label_2
_geom_bond_distance
_geom_bond_site_symmetry_2
_geom_bond_publ_flag
Mn1 O92 2.1300(13) 2 ?
Mn1 O92 2.1300(13) . ?
Mn1 O91 2.1821(13) 2 ?
Mn1 O91 2.1821(13) . ?
Mn1 O90 2.1917(14) . ?
Mn1 O90 2.1917(14) 2 ?
C1 C2 1.391(2) . ?
C1 C6 1.398(2) . ?
C1 B1 1.568(2) . ?
C2 C3 1.383(2) . ?
C3 C4 1.389(2) . ?
C4 C5 1.387(2) . ?
C4 C7 1.509(2) . ?
C5 C6 1.387(2) . ?
C7 O71 1.2585(17) . ?
C7 O72 1.2765(18) . ?
B1 O11 1.349(2) . ?
B1 O12 1.367(2) . ?
